data_7052087
loop_
_publ_author_name
'Petr \<Sim\%unek'
'Mark\'eta Svobodov\'a'
'Valerio Bertolasi'
'Loretta Pretto'
'Anton\'in Ly\<cka'
'Vladim\'ir Mach\'a\<cek'

_publ_section_title
;
 Structure and tautomerism of azo coupling products from
 N-alkylenaminones derived from acetylacetone and benzoylacetone in
 solid phase and in solution
;
_journal_issue 3
_journal_name_full 'New Journal of Chemistry'
_journal_page_first 429
_journal_paper_doi 10.1039/b613346k
_journal_volume 31
_journal_year 2007
_chemical_formula_moiety 'C21 H25 N3 O'
_chemical_formula_sum 'C21 H25 N3 O'
_chemical_formula_weight 335.44
_chemical_name_systematic
;
?
;
_space_group_IT_number 19
_symmetry_cell_setting orthorhombic
_symmetry_space_group_name_Hall 'P 2ac 2ab'
_symmetry_space_group_name_H-M 'P 21 21 21'
_atom_sites_solution_hydrogens difmap
_atom_sites_solution_primary direct
_atom_sites_solution_secondary difmap
_audit_creation_method SHELXL-97
_cell_angle_alpha 90.00
_cell_angle_beta 90.00
_cell_angle_gamma 90.00
_cell_formula_units_Z 4
_cell_length_a 8.5205(2)
_cell_length_b 12.6244(3)
_cell_length_c 18.1441(4)
_cell_measurement_reflns_used 8647
_cell_measurement_temperature 295
_cell_measurement_theta_max 27.00
_cell_measurement_theta_min 3.93
_cell_volume 1951.69(8)
_computing_cell_refinement 'Denzo SMN (Otwinowski & Minor, 1997)'
_computing_data_collection 'COLLECT (Nonius, 1997)'
_computing_data_reduction 'Denzo SMN (Otwinowski & Minor, 1997)'
_computing_molecular_graphics 'ORTEPIII (Burnett & Johnson, 1996)'
_computing_publication_material
;
SHELXL-97 (Sheldrick, 1997), PARST (Nardelli, 1995)
;
_computing_structure_refinement 'SHELXL-97 (Sheldrick, 1997)'
_computing_structure_solution 'SIR97 (Altomare et al., 1999)'
_diffrn_ambient_temperature 295
_diffrn_measured_fraction_theta_full 0.993
_diffrn_measured_fraction_theta_max 0.993
_diffrn_measurement_device_type 'Nonius Kappa CCD'
_diffrn_measurement_method '\f scans and \w scans'
_diffrn_radiation_monochromator graphite
_diffrn_radiation_source 'fine-focus sealed tube'
_diffrn_radiation_type MoK\a
_diffrn_radiation_wavelength 0.71073
_diffrn_reflns_av_R_equivalents 0.0360
_diffrn_reflns_av_sigmaI/netI 0.0374
_diffrn_reflns_limit_h_max 10
_diffrn_reflns_limit_h_min -10
_diffrn_reflns_limit_k_max 16
_diffrn_reflns_limit_k_min -16
_diffrn_reflns_limit_l_max 23
_diffrn_reflns_limit_l_min -23
_diffrn_reflns_number 15185
_diffrn_reflns_theta_full 27.00
_diffrn_reflns_theta_max 27.00
_diffrn_reflns_theta_min 3.93
_exptl_absorpt_coefficient_mu 0.071
_exptl_absorpt_correction_type none
_exptl_crystal_colour yellow
_exptl_crystal_density_diffrn 1.142
_exptl_crystal_density_method 'not measured'
_exptl_crystal_description prismatic
_exptl_crystal_F_000 720
_exptl_crystal_size_max 0.52
_exptl_crystal_size_mid 0.24
_exptl_crystal_size_min 0.19
_refine_diff_density_max 0.152
_refine_diff_density_min -0.157
_refine_diff_density_rms 0.034
_refine_ls_abs_structure_details 'Flack H D (1983), Acta Cryst. A39, 876-881'
_refine_ls_abs_structure_Flack -0.4(17)
_refine_ls_extinction_coef 0.095(7)
_refine_ls_extinction_expression Fc^*^=kFc[1+0.001xFc^2^\l^3^/sin(2\q)]^-1/4^
_refine_ls_extinction_method SHELXL
_refine_ls_goodness_of_fit_ref 1.019
_refine_ls_hydrogen_treatment mixed
_refine_ls_matrix_type full
_refine_ls_number_parameters 274
_refine_ls_number_reflns 4208
_refine_ls_number_restraints 1
_refine_ls_restrained_S_all 1.019
_refine_ls_R_factor_all 0.0605
_refine_ls_R_factor_gt 0.0440
_refine_ls_shift/su_max 0.000
_refine_ls_shift/su_mean 0.000
_refine_ls_structure_factor_coef Fsqd
_refine_ls_weighting_details 'calc w=1/[\s^2^(Fo^2^)+(0.0740P)^2^+0.0839P] where P=(Fo^2^+2Fc^2^)/3'
_refine_ls_weighting_scheme calc
_refine_ls_wR_factor_gt 0.1106
_refine_ls_wR_factor_ref 0.1213
_reflns_number_gt 3301
_reflns_number_total 4208
_reflns_threshold_expression I>2sigma(I)
_cod_data_source_file b613346k.txt
_cod_data_source_block (9)
_cod_depositor_comments
;
The following automatic conversions were performed:
'_symmetry_cell_setting' value 'Orthorhombic' changed to 'orthorhombic'
according to '/home/saulius/struct/CIF-dictionaries/cif_core.dic'
dictionary named 'cif_core.dic' version 2.4.1 from 2010-06-29.

Automatic conversion script
Id: cif_fix_enum 1527 2010-12-29 10:47:43Z saulius 
;
_cod_database_code 7052087

loop_
_symmetry_equiv_pos_as_xyz
'x, y, z'
'-x+1/2, -y, z+1/2'
'x+1/2, -y+1/2, -z'
'-x, y+1/2, -z+1/2'

loop_
_atom_site_label
_atom_site_type_symbol
_atom_site_fract_x
_atom_site_fract_y
_atom_site_fract_z
_atom_site_U_iso_or_equiv
_atom_site_adp_type
_atom_site_occupancy
_atom_site_symmetry_multiplicity
_atom_site_calc_flag
_atom_site_refinement_flags
_atom_site_disorder_assembly
_atom_site_disorder_group
O1 O 0.2665(2) 0.47260(12) -0.03013(9) 0.0887(6) Uani 1 1 d . . .
N1 N 0.60134(17) 0.34019(11) 0.14732(8) 0.0480(3) Uani 1 1 d D . .
H1 H 0.563(14) 0.275(5) 0.162(6) 0.058 Uiso 0.17(3) 1 d PD . .
N2 N 0.54204(16) 0.41118(10) 0.10484(7) 0.0450(3) Uani 1 1 d . . .
N3 N 0.37003(17) 0.21759(10) 0.11368(8) 0.0478(3) Uani 1 1 d D . .
H3 H 0.461(3) 0.2334(19) 0.1388(12) 0.057 Uiso 0.83(3) 1 d PD . .
C1 C 0.4012(2) 0.39254(12) 0.07022(8) 0.0449(4) Uani 1 1 d . . .
C2 C 0.31501(19) 0.29533(12) 0.07285(8) 0.0450(4) Uani 1 1 d . . .
C3 C 0.3572(2) 0.48096(13) 0.02191(10) 0.0533(4) Uani 1 1 d . . .
C4 C 0.1643(2) 0.28275(16) 0.03111(13) 0.0678(5) Uani 1 1 d . . .
H4A H 0.1866 0.2754 -0.0205 0.102 Uiso 1 1 calc R . .
H4B H 0.0996 0.3440 0.0388 0.102 Uiso 1 1 calc R . .
H4C H 0.1102 0.2208 0.0483 0.102 Uiso 1 1 calc R . .
C5 C 0.4300(2) 0.58760(12) 0.03605(10) 0.0518(4) Uani 1 1 d . . .
C6 C 0.4416(3) 0.63188(14) 0.10531(12) 0.0634(5) Uani 1 1 d . . .
C7 C 0.5027(3) 0.73298(16) 0.11486(16) 0.0780(6) Uani 1 1 d . . .
C8 C 0.5572(3) 0.78834(18) 0.05470(17) 0.0825(7) Uani 1 1 d . . .
C9 C 0.5464(3) 0.74571(19) -0.01396(17) 0.0854(8) Uani 1 1 d . . .
C10 C 0.4803(3) 0.64589(17) -0.02453(13) 0.0692(5) Uani 1 1 d . . .
C11 C 0.7525(2) 0.36644(13) 0.17472(9) 0.0467(4) Uani 1 1 d . . .
C12 C 0.8155(2) 0.30006(16) 0.22781(11) 0.0591(5) Uani 1 1 d . . .
C13 C 0.9642(2) 0.31944(18) 0.25650(11) 0.0648(5) Uani 1 1 d . . .
C14 C 1.0537(2) 0.40347(18) 0.23209(10) 0.0615(5) Uani 1 1 d . . .
C15 C 0.9898(2) 0.46932(19) 0.17865(11) 0.0650(5) Uani 1 1 d . . .
C16 C 0.8415(2) 0.45277(16) 0.15027(10) 0.0553(4) Uani 1 1 d . . .
C17 C 1.2150(3) 0.4235(3) 0.26401(13) 0.0911(8) Uani 1 1 d . . .
H17A H 1.2135 0.4093 0.3160 0.137 Uiso 1 1 calc R . .
H17B H 1.2439 0.4960 0.2558 0.137 Uiso 1 1 calc R . .
H17C H 1.2899 0.3778 0.2405 0.137 Uiso 1 1 calc R . .
C18 C 0.3162(2) 0.10639(13) 0.12523(9) 0.0525(4) Uani 1 1 d . . .
C19 C 0.3173(3) 0.04523(15) 0.05269(11) 0.0673(5) Uani 1 1 d . . .
H19A H 0.2378 0.0730 0.0206 0.101 Uiso 1 1 calc R . .
H19B H 0.2967 -0.0283 0.0622 0.101 Uiso 1 1 calc R . .
H19C H 0.4182 0.0524 0.0296 0.101 Uiso 1 1 calc R . .
C20 C 0.4412(3) 0.05836(18) 0.17485(15) 0.0865(8) Uani 1 1 d . . .
H20A H 0.5415 0.0628 0.1510 0.130 Uiso 1 1 calc R . .
H20B H 0.4163 -0.0146 0.1843 0.130 Uiso 1 1 calc R . .
H20C H 0.4446 0.0965 0.2206 0.130 Uiso 1 1 calc R . .
C21 C 0.1560(3) 0.1008(2) 0.16122(16) 0.0942(8) Uani 1 1 d . . .
H21A H 0.1569 0.1411 0.2061 0.141 Uiso 1 1 calc R . .
H21B H 0.1309 0.0283 0.1720 0.141 Uiso 1 1 calc R . .
H21C H 0.0786 0.1295 0.1283 0.141 Uiso 1 1 calc R . .
H6 H 0.405(3) 0.5936(19) 0.1479(13) 0.079(7) Uiso 1 1 d . . .
H7 H 0.501(3) 0.7674(19) 0.1633(13) 0.079(7) Uiso 1 1 d . . .
H8 H 0.599(3) 0.854(2) 0.0588(14) 0.094(8) Uiso 1 1 d . . .
H9 H 0.569(3) 0.785(2) -0.0624(15) 0.098(8) Uiso 1 1 d . . .
H10 H 0.468(3) 0.6146(19) -0.0783(14) 0.078(6) Uiso 1 1 d . . .
H12 H 0.741(3) 0.2460(19) 0.2431(11) 0.076(7) Uiso 1 1 d . . .
H13 H 1.016(3) 0.2739(18) 0.2897(12) 0.079(7) Uiso 1 1 d . . .
H15 H 1.042(3) 0.538(2) 0.1592(13) 0.088(7) Uiso 1 1 d . . .
H16 H 0.803(3) 0.5007(18) 0.1135(12) 0.072(6) Uiso 1 1 d . . .

loop_
_atom_site_aniso_label
_atom_site_aniso_U_11
_atom_site_aniso_U_22
_atom_site_aniso_U_33
_atom_site_aniso_U_23
_atom_site_aniso_U_13
_atom_site_aniso_U_12
O1 0.1083(13) 0.0624(9) 0.0953(10) 0.0188(8) -0.0546(10) -0.0121(8)
N1 0.0470(7) 0.0439(7) 0.0531(7) 0.0006(6) -0.0088(6) -0.0004(6)
N2 0.0455(7) 0.0412(7) 0.0484(7) -0.0020(6) -0.0041(6) 0.0021(6)
N3 0.0494(8) 0.0411(7) 0.0529(7) 0.0035(6) -0.0069(7) -0.0042(6)
C1 0.0457(8) 0.0394(8) 0.0497(8) -0.0004(6) -0.0071(7) 0.0007(7)
C2 0.0446(8) 0.0401(8) 0.0502(8) -0.0017(6) -0.0053(7) 0.0025(7)
C3 0.0582(10) 0.0427(8) 0.0588(9) 0.0029(7) -0.0147(9) 0.0017(8)
C4 0.0590(11) 0.0532(10) 0.0912(13) 0.0071(10) -0.0290(11) -0.0030(9)
C5 0.0494(9) 0.0399(8) 0.0661(10) 0.0075(7) -0.0041(8) 0.0036(7)
C6 0.0725(12) 0.0467(10) 0.0709(12) -0.0013(9) -0.0013(10) -0.0070(9)
C7 0.0882(16) 0.0470(11) 0.0989(16) -0.0122(11) -0.0054(14) -0.0073(10)
C8 0.0770(15) 0.0434(10) 0.127(2) 0.0013(13) 0.0047(15) -0.0107(10)
C9 0.0887(17) 0.0625(13) 0.1049(19) 0.0254(13) 0.0106(14) -0.0142(12)
C10 0.0742(13) 0.0577(11) 0.0757(13) 0.0120(10) 0.0010(11) 0.0011(10)
C11 0.0433(8) 0.0495(9) 0.0474(8) -0.0077(7) -0.0049(7) 0.0031(7)
C12 0.0546(10) 0.0553(10) 0.0674(10) 0.0014(8) -0.0107(9) 0.0031(9)
C13 0.0555(11) 0.0750(13) 0.0640(11) -0.0056(10) -0.0153(9) 0.0165(10)
C14 0.0446(9) 0.0865(14) 0.0534(10) -0.0195(9) -0.0045(8) 0.0021(10)
C15 0.0553(10) 0.0809(14) 0.0588(11) -0.0115(10) -0.0004(9) -0.0138(10)
C16 0.0525(10) 0.0631(10) 0.0503(9) -0.0017(8) -0.0057(8) -0.0073(9)
C17 0.0532(11) 0.140(2) 0.0803(14) -0.0146(15) -0.0160(11) -0.0034(14)
C18 0.0558(9) 0.0429(8) 0.0588(9) 0.0066(7) 0.0010(8) -0.0067(8)
C19 0.0761(13) 0.0485(10) 0.0773(12) -0.0050(9) 0.0023(11) -0.0049(10)
C20 0.1049(18) 0.0550(11) 0.0994(16) 0.0244(11) -0.0353(15) -0.0069(12)
C21 0.0916(17) 0.0690(13) 0.122(2) 0.0080(13) 0.0521(16) -0.0087(13)

loop_
_atom_type_symbol
_atom_type_description
_atom_type_scat_dispersion_real
_atom_type_scat_dispersion_imag
_atom_type_scat_source
C C 0.0033 0.0016 'International Tables Vol C Tables 4.2.6.8 and 6.1.1.4'
H H 0.0000 0.0000 'International Tables Vol C Tables 4.2.6.8 and 6.1.1.4'
N N 0.0061 0.0033 'International Tables Vol C Tables 4.2.6.8 and 6.1.1.4'
O O 0.0106 0.0060 'International Tables Vol C Tables 4.2.6.8 and 6.1.1.4'

loop_
_geom_angle_atom_site_label_1
_geom_angle_atom_site_label_2
_geom_angle_atom_site_label_3
_geom_angle
_geom_angle_site_symmetry_1
_geom_angle_site_symmetry_3
_geom_angle_publ_flag
N2 N1 C11 113.82(14) . . ?
N2 N1 H1 131(8) . . ?
C11 N1 H1 115(8) . . ?
N1 N2 C1 119.85(13) . . ?
C2 N3 C18 132.17(14) . . ?
C2 N3 H3 114.6(15) . . ?
C18 N3 H3 113.2(15) . . ?
N2 C1 C2 125.41(14) . . ?
N2 C1 C3 111.44(14) . . ?
C2 C1 C3 122.76(14) . . ?
N3 C2 C1 118.40(14) . . ?
N3 C2 C4 120.70(14) . . ?
C1 C2 C4 120.89(14) . . ?
O1 C3 C1 123.77(16) . . ?
O1 C3 C5 117.95(15) . . ?
C1 C3 C5 118.26(14) . . ?
C2 C4 H4A 109.5 . . ?
C2 C4 H4B 109.5 . . ?
H4A C4 H4B 109.5 . . ?
C2 C4 H4C 109.5 . . ?
H4A C4 H4C 109.5 . . ?
H4B C4 H4C 109.5 . . ?
C6 C5 C10 118.93(18) . . ?
C6 C5 C3 123.21(17) . . ?
C10 C5 C3 117.77(17) . . ?
C5 C6 C7 120.9(2) . . ?
C5 C6 H6 120.3(14) . . ?
C7 C6 H6 118.8(14) . . ?
C8 C7 C6 119.6(2) . . ?
C8 C7 H7 119.4(14) . . ?
C6 C7 H7 120.8(14) . . ?
C9 C8 C7 120.2(2) . . ?
C9 C8 H8 117.6(17) . . ?
C7 C8 H8 122.2(17) . . ?
C8 C9 C10 120.8(2) . . ?
C8 C9 H9 125.2(15) . . ?
C10 C9 H9 113.4(15) . . ?
C5 C10 C9 119.6(2) . . ?
C5 C10 H10 120.1(13) . . ?
C9 C10 H10 120.2(13) . . ?
C12 C11 C16 118.78(16) . . ?
C12 C11 N1 116.99(16) . . ?
C16 C11 N1 124.21(15) . . ?
C11 C12 C13 120.4(2) . . ?
C11 C12 H12 111.9(13) . . ?
C13 C12 H12 127.5(13) . . ?
C14 C13 C12 121.23(19) . . ?
C14 C13 H13 114.6(15) . . ?
C12 C13 H13 123.9(15) . . ?
C13 C14 C15 117.91(17) . . ?
C13 C14 C17 120.5(2) . . ?
C15 C14 C17 121.6(2) . . ?
C16 C15 C14 121.9(2) . . ?
C16 C15 H15 113.2(14) . . ?
C14 C15 H15 124.7(14) . . ?
C15 C16 C11 119.71(18) . . ?
C15 C16 H16 118.6(14) . . ?
C11 C16 H16 121.7(13) . . ?
C14 C17 H17A 109.5 . . ?
C14 C17 H17B 109.5 . . ?
H17A C17 H17B 109.5 . . ?
C14 C17 H17C 109.5 . . ?
H17A C17 H17C 109.5 . . ?
H17B C17 H17C 109.5 . . ?
N3 C18 C21 112.43(16) . . ?
N3 C18 C20 104.06(15) . . ?
C21 C18 C20 110.93(19) . . ?
N3 C18 C19 110.68(14) . . ?
C21 C18 C19 110.73(18) . . ?
C20 C18 C19 107.73(18) . . ?
C18 C19 H19A 109.5 . . ?
C18 C19 H19B 109.5 . . ?
H19A C19 H19B 109.5 . . ?
C18 C19 H19C 109.5 . . ?
H19A C19 H19C 109.5 . . ?
H19B C19 H19C 109.5 . . ?
C18 C20 H20A 109.5 . . ?
C18 C20 H20B 109.5 . . ?
H20A C20 H20B 109.5 . . ?
C18 C20 H20C 109.5 . . ?
H20A C20 H20C 109.5 . . ?
H20B C20 H20C 109.5 . . ?
C18 C21 H21A 109.5 . . ?
C18 C21 H21B 109.5 . . ?
H21A C21 H21B 109.5 . . ?
C18 C21 H21C 109.5 . . ?
H21A C21 H21C 109.5 . . ?
H21B C21 H21C 109.5 . . ?

loop_
_geom_bond_atom_site_label_1
_geom_bond_atom_site_label_2
_geom_bond_distance
_geom_bond_site_symmetry_2
_geom_bond_publ_flag
O1 C3 1.225(2) . ?
N1 N2 1.2855(19) . ?
N1 C11 1.420(2) . ?
N1 H1 0.93(3) . ?
N2 C1 1.375(2) . ?
N3 C2 1.316(2) . ?
N3 C18 1.492(2) . ?
N3 H3 0.92(3) . ?
C1 C2 1.431(2) . ?
C1 C3 1.468(2) . ?
C2 C4 1.499(2) . ?
C3 C5 1.504(2) . ?
C4 H4A 0.9600 . ?
C4 H4B 0.9600 . ?
C4 H4C 0.9600 . ?
C5 C6 1.379(3) . ?
C5 C10 1.390(3) . ?
C6 C7 1.389(3) . ?
C6 H6 0.96(2) . ?
C7 C8 1.377(4) . ?
C7 H7 0.98(2) . ?
C8 C9 1.360(4) . ?
C8 H8 0.90(3) . ?
C9 C10 1.393(3) . ?
C9 H9 1.03(3) . ?
C10 H10 1.06(2) . ?
C11 C12 1.385(2) . ?
C11 C16 1.400(3) . ?
C12 C13 1.392(3) . ?
C12 H12 0.97(2) . ?
C13 C14 1.380(3) . ?
C13 H13 0.94(2) . ?
C14 C15 1.388(3) . ?
C14 C17 1.512(3) . ?
C15 C16 1.381(3) . ?
C15 H15 1.04(3) . ?
C16 H16 0.96(2) . ?
C17 H17A 0.9600 . ?
C17 H17B 0.9600 . ?
C17 H17C 0.9600 . ?
C18 C21 1.515(3) . ?
C18 C20 1.521(3) . ?
C18 C19 1.526(3) . ?
C19 H19A 0.9600 . ?
C19 H19B 0.9600 . ?
C19 H19C 0.9600 . ?
C20 H20A 0.9600 . ?
C20 H20B 0.9600 . ?
C20 H20C 0.9600 . ?
C21 H21A 0.9600 . ?
C21 H21B 0.9600 . ?
C21 H21C 0.9600 . ?
